data_7027612
loop_
_publ_author_name
'Annibale, Giuliano'
'Bergamini, Paola'
'Bertolasi, Valerio'
'Cattabriga, Michela'
'Lazzaro, Antonio'
'Marchi, Andrea'
'Vertuani, Gianni'

_publ_section_title
;
 Platinum assisted cyclization of S-methyl 3-acyl-2-methyldithiocarbazates
 under mild conditions. Crystal structure of
 [Pt2(\m-SMe)(terpy)2][ClO4]3&#x200A;&#x2020;
;
_journal_issue 21
_journal_name_full 'Journal of the Chemical Society, Dalton Transactions'
_journal_page_first 3877
_journal_paper_doi 10.1039/a904859f
_journal_year 1999
_chemical_formula_moiety 'C31 H25 Cl3 N6 O12 Pt2 S'
_chemical_formula_sum 'C31 H25 Cl3 N6 O12 Pt2 S'
_chemical_formula_weight 1202.16
_chemical_name_systematic
; 
 ? 
;
_space_group_IT_number 14
_symmetry_cell_setting monoclinic
_symmetry_space_group_name_Hall '-P 2ybc'
_symmetry_space_group_name_H-M 'P 1 21/c 1'
_atom_sites_solution_hydrogens geom
_atom_sites_solution_primary Patterson
_atom_sites_solution_secondary Fourier
_audit_creation_method SHELXL-97
_cell_angle_alpha 90.00
_cell_angle_beta 106.380(10)
_cell_angle_gamma 90.00
_cell_formula_units_Z 4
_cell_length_a 12.5380(10)
_cell_length_b 21.802(2)
_cell_length_c 13.9690(10)
_cell_measurement_reflns_used 25
_cell_measurement_temperature 293(2)
_cell_measurement_theta_max 15
_cell_measurement_theta_min 10
_cell_volume 3663.5(5)
_computing_cell_refinement 'CAD4, Nonius, 1994'
_computing_data_collection 'CAD4, Nonius, 1994'
_computing_data_reduction 'Maxus, Nonius, 1997'
_computing_molecular_graphics 'ORTEP II (Johnson, 1976)'
_computing_structure_refinement 'SHELXL-97 (Sheldrick, 1997)'
_computing_structure_solution 'DIRDIF (Beurskens et al., 1996)'
_diffrn_ambient_temperature 293(2)
_diffrn_measured_fraction_theta_full 0.997
_diffrn_measured_fraction_theta_max 0.997
_diffrn_measurement_device_type 'Nonius, CAD4'
_diffrn_measurement_method \w/2\q
_diffrn_radiation_monochromator graphite
_diffrn_radiation_source 'fine-focus sealed tube'
_diffrn_radiation_type MoK\a
_diffrn_radiation_wavelength 0.71069
_diffrn_reflns_av_R_equivalents 0.026
_diffrn_reflns_av_sigmaI/netI 0.0691
_diffrn_reflns_limit_h_max 15
_diffrn_reflns_limit_h_min 0
_diffrn_reflns_limit_k_max 27
_diffrn_reflns_limit_k_min 0
_diffrn_reflns_limit_l_max 17
_diffrn_reflns_limit_l_min -17
_diffrn_reflns_number 8473
_diffrn_reflns_theta_full 26.96
_diffrn_reflns_theta_max 26.96
_diffrn_reflns_theta_min 2.14
_diffrn_standards_decay_% 0
_diffrn_standards_interval_time 120
_diffrn_standards_number 3
_exptl_absorpt_coefficient_mu 7.976
_exptl_absorpt_correction_T_max 1.0
_exptl_absorpt_correction_T_min 0.82
_exptl_absorpt_correction_type psi-scan
_exptl_absorpt_process_details '(North, Phillips & Mathews, 1968)'
_exptl_crystal_colour yellow
_exptl_crystal_density_diffrn 2.180
_exptl_crystal_density_method 'not measured'
_exptl_crystal_description plate
_exptl_crystal_F_000 2288
_exptl_crystal_size_max 0.26
_exptl_crystal_size_mid 0.12
_exptl_crystal_size_min 0.05
_refine_diff_density_max 2.112
_refine_diff_density_min -1.162
_refine_diff_density_rms 0.214
_refine_ls_extinction_method none
_refine_ls_goodness_of_fit_ref 1.124
_refine_ls_hydrogen_treatment noref
_refine_ls_matrix_type full
_refine_ls_number_parameters 496
_refine_ls_number_reflns 7935
_refine_ls_number_restraints 0
_refine_ls_restrained_S_all 1.124
_refine_ls_R_factor_all 0.1131
_refine_ls_R_factor_gt 0.0509
_refine_ls_shift/su_max 0.014
_refine_ls_shift/su_mean 0.002
_refine_ls_structure_factor_coef Fsqd
_refine_ls_weighting_details 'calc w=1/(\s^2^(Fo^2^)+(0.044P)^2^+ 29.88P) P=(Fo^2^+2Fc^2^)/3'
_refine_ls_weighting_scheme calc
_refine_ls_wR_factor_gt 0.1047
_refine_ls_wR_factor_ref 0.1389
_reflns_number_gt 5090
_reflns_number_total 7935
_reflns_threshold_expression >2sigma(I)
_cod_data_source_file 904859fsup1.cif
_cod_data_source_block (I)
_cod_depositor_comments
;
The following automatic conversions were performed:

'_symmetry_cell_setting' value 'monoclinic ' changed to 'monoclinic'
according to /home/saulius/struct/CIF-dictionaries/cif_core.dic
dictionary named 'cif_core.dic' version 2.4.2 from 2011-04-26.

Automatic conversion script
Id: cif_fix_values 1891 2012-01-12 08:04:46Z andrius 
;
_cod_original_sg_symbol_H-M 'P 21/c'
_cod_database_code 7027612

loop_
_symmetry_equiv_pos_as_xyz
'x, y, z'
'-x, y+1/2, -z+1/2'
'-x, -y, -z'
'x, -y-1/2, z-1/2'

loop_
_atom_site_label
_atom_site_type_symbol
_atom_site_fract_x
_atom_site_fract_y
_atom_site_fract_z
_atom_site_U_iso_or_equiv
_atom_site_adp_type
_atom_site_occupancy
_atom_site_symmetry_multiplicity
_atom_site_calc_flag
_atom_site_refinement_flags
Pt1 Pt 0.23315(3) 0.147078(17) 0.33119(3) 0.04010(9) Uani 1 1 d .
Pt2 Pt 0.15007(4) 0.061536(18) 0.06432(3) 0.04797(11) Uani 1 1 d .
S1 S 0.1107(2) 0.13017(12) 0.17590(17) 0.0452(6) Uani 1 1 d .
N1 N 0.3816(6) 0.1585(3) 0.3014(6) 0.0416(19) Uani 1 1 d .
N2 N 0.3288(7) 0.1604(3) 0.4657(5) 0.045(2) Uani 1 1 d .
N3 N 0.1167(7) 0.1436(4) 0.4065(6) 0.046(2) Uani 1 1 d .
N4 N 0.2905(7) 0.0183(4) 0.1446(7) 0.057(2) Uani 1 1 d .
N5 N 0.1858(9) 0.0125(4) -0.0411(6) 0.067(3) Uani 1 1 d .
N6 N 0.0157(9) 0.0842(4) -0.0494(6) 0.067(3) Uani 1 1 d .
C1 C 0.1131(10) 0.2047(4) 0.1176(7) 0.057(3) Uani 1 1 d .
H1A H 0.0644 0.2040 0.0508 0.068 Uiso 1 1 calc R
H2A H 0.1874 0.2137 0.1157 0.068 Uiso 1 1 calc R
H3A H 0.0887 0.2357 0.1555 0.068 Uiso 1 1 calc R
C2 C 0.4024(9) 0.1600(4) 0.2130(8) 0.052(3) Uani 1 1 d .
H2 H 0.3436 0.1541 0.1559 0.063 Uiso 1 1 calc R
C3 C 0.5066(10) 0.1699(6) 0.2022(10) 0.072(3) Uani 1 1 d .
H3 H 0.5188 0.1699 0.1396 0.086 Uiso 1 1 calc R
C4 C 0.5918(10) 0.1799(6) 0.2868(10) 0.075(4) Uani 1 1 d .
H4 H 0.6631 0.1870 0.2817 0.089 Uiso 1 1 calc R
C5 C 0.5732(8) 0.1793(5) 0.3806(9) 0.057(3) Uani 1 1 d .
H5 H 0.6311 0.1860 0.4382 0.068 Uiso 1 1 calc R
C6 C 0.4685(9) 0.1689(4) 0.3856(7) 0.048(3) Uani 1 1 d .
C7 C 0.4360(8) 0.1686(4) 0.4794(7) 0.044(2) Uani 1 1 d .
C8 C 0.5043(11) 0.1759(5) 0.5745(8) 0.064(3) Uani 1 1 d .
H8 H 0.5805 0.1808 0.5854 0.076 Uiso 1 1 calc R
C9 C 0.4594(13) 0.1759(5) 0.6535(8) 0.075(4) Uani 1 1 d .
H9 H 0.5046 0.1825 0.7180 0.089 Uiso 1 1 calc R
C10 C 0.3481(12) 0.1661(5) 0.6371(8) 0.067(4) Uani 1 1 d .
H10 H 0.3170 0.1646 0.6902 0.080 Uiso 1 1 calc R
C11 C 0.2835(9) 0.1588(4) 0.5413(7) 0.050(3) Uani 1 1 d .
C12 C 0.1615(9) 0.1480(4) 0.5072(7) 0.054(3) Uani 1 1 d .
C13 C 0.0942(10) 0.1454(5) 0.5696(8) 0.064(3) Uani 1 1 d .
H13 H 0.1258 0.1493 0.6381 0.077 Uiso 1 1 calc R
C14 C -0.0177(11) 0.1374(5) 0.5333(9) 0.072(3) Uani 1 1 d .
H14 H -0.0626 0.1346 0.5760 0.087 Uiso 1 1 calc R
C15 C -0.0627(10) 0.1334(6) 0.4307(10) 0.077(4) Uani 1 1 d .
H15 H -0.1389 0.1284 0.4031 0.093 Uiso 1 1 calc R
C16 C 0.0076(9) 0.1370(5) 0.3696(8) 0.058(3) Uani 1 1 d .
H16 H -0.0228 0.1346 0.3008 0.070 Uiso 1 1 calc R
C17 C 0.3360(9) 0.0182(5) 0.2427(8) 0.058(3) Uani 1 1 d .
H17 H 0.2985 0.0375 0.2831 0.069 Uiso 1 1 calc R
C18 C 0.4405(10) -0.0103(5) 0.2883(11) 0.076(4) Uani 1 1 d .
H18 H 0.4717 -0.0103 0.3571 0.092 Uiso 1 1 calc R
C19 C 0.4928(13) -0.0380(7) 0.2248(14) 0.118(6) Uani 1 1 d .
H19 H 0.5633 -0.0546 0.2509 0.141 Uiso 1 1 calc R
C20 C 0.4442(13) -0.0413(6) 0.1267(13) 0.099(5) Uani 1 1 d .
H20 H 0.4793 -0.0621 0.0859 0.119 Uiso 1 1 calc R
C21 C 0.3432(10) -0.0144(5) 0.0858(9) 0.066(3) Uani 1 1 d .
C22 C 0.2810(13) -0.0172(6) -0.0213(9) 0.081(4) Uani 1 1 d .
C23 C 0.3175(15) -0.0436(6) -0.0950(11) 0.117(5) Uani 1 1 d .
H23 H 0.3848 -0.0645 -0.0811 0.141 Uiso 1 1 calc R
C24 C 0.2500(16) -0.0377(8) -0.1901(12) 0.129(6) Uani 1 1 d .
H24 H 0.2731 -0.0541 -0.2423 0.155 Uiso 1 1 calc R
C25 C 0.1473(16) -0.0077(6) -0.2116(11) 0.116(6) Uani 1 1 d .
H25 H 0.1011 -0.0050 -0.2765 0.139 Uiso 1 1 calc R
C26 C 0.1180(14) 0.0173(5) -0.1338(9) 0.089(5) Uani 1 1 d .
C27 C 0.0211(13) 0.0563(6) -0.1380(8) 0.083(4) Uani 1 1 d .
C28 C -0.0639(18) 0.0661(7) -0.2234(11) 0.132(8) Uani 1 1 d .
H28 H -0.0618 0.0474 -0.2827 0.159 Uiso 1 1 calc R
C29 C -0.1501(16) 0.1024(8) -0.2219(10) 0.135(8) Uani 1 1 d .
H29 H -0.2049 0.1103 -0.2810 0.163 Uiso 1 1 calc R
C30 C -0.1587(13) 0.1283(7) -0.1331(12) 0.112(6) Uani 1 1 d .
H30 H -0.2196 0.1523 -0.1320 0.135 Uiso 1 1 calc R
C31 C -0.0725(11) 0.1171(6) -0.0446(9) 0.074(4) Uani 1 1 d .
H31 H -0.0772 0.1325 0.0161 0.089 Uiso 1 1 calc R
Cl1 Cl 0.3226(3) 0.16071(13) -0.0866(2) 0.0707(8) Uani 1 1 d .
O1 O 0.2404(11) 0.1352(6) -0.1653(7) 0.142(5) Uani 1 1 d .
O2 O 0.3986(9) 0.1940(5) -0.1243(7) 0.113(3) Uani 1 1 d .
O3 O 0.3766(9) 0.1111(4) -0.0245(8) 0.105(3) Uani 1 1 d .
O4 O 0.2781(10) 0.2002(5) -0.0266(7) 0.119(4) Uani 1 1 d .
Cl2 Cl 0.2691(3) -0.01845(14) 0.5001(2) 0.0738(9) Uani 1 1 d .
O5 O 0.2856(14) -0.0771(6) 0.4639(12) 0.168(7) Uani 1 1 d .
O6 O 0.2678(14) -0.0215(11) 0.5930(9) 0.246(10) Uani 1 1 d .
O7 O 0.3538(10) 0.0218(5) 0.4917(9) 0.119(4) Uani 1 1 d .
O8 O 0.1681(11) 0.0015(6) 0.4357(10) 0.147(5) Uani 1 1 d .
Cl3 Cl 0.7905(4) 0.2271(2) 0.1190(4) 0.1496(16) Uani 1 1 d .
O9 O 0.8291(13) 0.1746(6) 0.1552(13) 0.186(7) Uani 1 1 d .
O10 O 0.7486(14) 0.2700(8) 0.1708(17) 0.226(10) Uani 1 1 d .
O11 O 0.8165(15) 0.2478(8) 0.0409(15) 0.220(8) Uani 1 1 d .
O12 O 0.6722(16) 0.1981(13) 0.058(2) 0.321(15) Uani 1 1 d .

loop_
_atom_site_aniso_label
_atom_site_aniso_U_11
_atom_site_aniso_U_22
_atom_site_aniso_U_33
_atom_site_aniso_U_23
_atom_site_aniso_U_13
_atom_site_aniso_U_12
Pt1 0.04551(19) 0.04157(18) 0.03262(16) -0.00201(15) 0.01003(14) 0.00107(17)
Pt2 0.0644(2) 0.0463(2) 0.03313(17) -0.00276(16) 0.01353(16) -0.01206(19)
S1 0.0424(13) 0.0557(14) 0.0352(11) 0.0001(10) 0.0074(10) 0.0023(11)
N1 0.034(4) 0.043(4) 0.044(4) -0.006(3) 0.005(3) -0.002(3)
N2 0.066(5) 0.042(4) 0.021(3) -0.003(3) 0.006(3) -0.007(4)
N3 0.048(4) 0.051(5) 0.039(4) -0.001(4) 0.012(3) 0.002(4)
N4 0.071(5) 0.045(5) 0.067(5) 0.000(4) 0.039(4) -0.001(4)
N5 0.122(8) 0.044(5) 0.045(4) -0.014(4) 0.038(5) -0.027(5)
N6 0.094(7) 0.070(6) 0.028(4) 0.007(4) 0.002(4) -0.034(5)
C1 0.076(7) 0.042(5) 0.047(5) 0.007(4) 0.007(5) 0.018(5)
C2 0.066(7) 0.041(5) 0.050(6) 0.001(4) 0.018(5) 0.005(5)
C3 0.073(7) 0.071(8) 0.083(8) 0.009(6) 0.041(6) 0.006(6)
C4 0.042(6) 0.077(8) 0.104(10) 0.015(7) 0.021(7) 0.008(6)
C5 0.036(5) 0.058(6) 0.078(7) 0.007(6) 0.018(5) 0.000(5)
C6 0.049(6) 0.038(5) 0.049(5) -0.001(4) 0.000(5) -0.002(4)
C7 0.049(6) 0.036(5) 0.036(5) -0.005(4) -0.003(4) -0.007(4)
C8 0.072(8) 0.062(7) 0.042(6) -0.007(5) -0.007(5) -0.010(6)
C9 0.124(11) 0.051(6) 0.036(5) 0.000(5) 0.000(7) -0.001(7)
C10 0.110(10) 0.052(6) 0.034(5) -0.002(4) 0.013(6) 0.004(7)
C11 0.071(7) 0.031(5) 0.041(5) -0.007(4) 0.002(5) -0.001(5)
C12 0.079(7) 0.039(5) 0.052(5) 0.007(4) 0.029(5) -0.002(5)
C13 0.103(8) 0.053(6) 0.050(5) -0.006(5) 0.043(6) -0.001(6)
C14 0.103(8) 0.061(7) 0.072(7) -0.009(6) 0.055(6) -0.013(7)
C15 0.067(7) 0.094(9) 0.086(8) -0.007(7) 0.046(6) 0.008(7)
C16 0.057(6) 0.069(7) 0.054(6) -0.002(5) 0.024(5) -0.001(6)
C17 0.067(7) 0.044(6) 0.061(6) -0.002(5) 0.016(6) -0.011(5)
C18 0.058(7) 0.058(7) 0.106(10) 0.012(7) 0.014(7) 0.005(6)
C19 0.111(10) 0.094(10) 0.181(15) 0.047(10) 0.096(10) 0.056(8)
C20 0.126(10) 0.061(8) 0.142(12) 0.006(8) 0.089(9) 0.028(8)
C21 0.089(8) 0.032(5) 0.095(8) 0.001(5) 0.053(7) -0.009(5)
C22 0.137(10) 0.054(7) 0.076(7) -0.016(6) 0.068(7) -0.018(7)
C23 0.221(14) 0.071(9) 0.107(9) -0.027(7) 0.124(9) -0.030(9)
C24 0.205(15) 0.114(12) 0.115(10) -0.056(9) 0.120(10) -0.050(11)
C25 0.214(16) 0.081(9) 0.073(8) -0.041(7) 0.073(10) -0.075(10)
C26 0.161(13) 0.050(6) 0.062(7) -0.022(6) 0.038(8) -0.048(8)
C27 0.134(11) 0.071(7) 0.029(5) 0.002(5) -0.003(6) -0.055(8)
C28 0.21(2) 0.097(11) 0.058(8) 0.019(8) -0.011(11) -0.069(12)
C29 0.182(17) 0.115(12) 0.052(7) 0.037(8) -0.061(9) -0.077(12)
C30 0.088(10) 0.092(10) 0.110(11) 0.050(9) -0.047(9) -0.026(8)
C31 0.071(8) 0.080(8) 0.055(7) 0.022(6) -0.007(6) -0.015(7)
Cl1 0.108(2) 0.0583(16) 0.0570(15) -0.0133(12) 0.0424(15) -0.0241(15)
O1 0.196(11) 0.180(10) 0.045(5) -0.020(6) 0.027(6) -0.112(9)
O2 0.159(8) 0.116(7) 0.084(6) -0.013(5) 0.066(6) -0.074(7)
O3 0.143(8) 0.069(6) 0.126(8) 0.013(5) 0.073(7) 0.000(6)
O4 0.195(10) 0.090(7) 0.090(6) 0.003(5) 0.070(7) 0.049(7)
Cl2 0.094(2) 0.0636(18) 0.0602(17) 0.0043(14) 0.0154(16) -0.0076(17)
O5 0.204(15) 0.082(8) 0.196(14) -0.009(9) 0.021(12) 0.031(9)
O6 0.239(15) 0.45(3) 0.057(7) -0.025(11) 0.057(9) -0.160(18)
O7 0.128(9) 0.107(8) 0.122(9) 0.011(7) 0.033(7) -0.032(7)
O8 0.127(10) 0.114(9) 0.151(11) -0.040(8) -0.041(8) 0.029(8)
Cl3 0.121(3) 0.123(3) 0.250(4) 0.108(3) 0.127(3) 0.070(2)
O9 0.150(12) 0.114(9) 0.246(17) 0.070(11) -0.022(12) 0.015(9)
O10 0.152(14) 0.142(13) 0.34(3) -0.053(15) -0.009(16) 0.020(11)
O11 0.216(15) 0.216(16) 0.245(17) 0.078(14) 0.093(14) -0.071(13)
O12 0.139(14) 0.34(3) 0.51(4) 0.15(3) 0.13(2) 0.046(18)

loop_
_atom_type_symbol
_atom_type_description
_atom_type_scat_dispersion_real
_atom_type_scat_dispersion_imag
_atom_type_scat_source
C C 0.0033 0.0016 'International Tables Vol C Tables 4.2.6.8 and 6.1.1.4'
H H 0.0000 0.0000 'International Tables Vol C Tables 4.2.6.8 and 6.1.1.4'
Cl Cl 0.1484 0.1585 'International Tables Vol C Tables 4.2.6.8 and 6.1.1.4'
N N 0.0061 0.0033 'International Tables Vol C Tables 4.2.6.8 and 6.1.1.4'
O O 0.0106 0.0060 'International Tables Vol C Tables 4.2.6.8 and 6.1.1.4'
S S 0.1246 0.1234 'International Tables Vol C Tables 4.2.6.8 and 6.1.1.4'
Pt Pt -1.7033 8.3905 'International Tables Vol C Tables 4.2.6.8 and 6.1.1.4'

loop_
_geom_angle_atom_site_label_1
_geom_angle_atom_site_label_2
_geom_angle_atom_site_label_3
_geom_angle
N2 Pt1 N3 80.9(3)
N2 Pt1 N1 80.2(3)
N3 Pt1 N1 160.9(3)
N2 Pt1 S1 176.4(3)
N3 Pt1 S1 95.5(2)
N1 Pt1 S1 103.4(2)
N5 Pt2 N6 82.0(4)
N5 Pt2 N4 79.4(4)
N6 Pt2 N4 161.1(4)
N5 Pt2 S1 172.5(3)
N6 Pt2 S1 94.7(3)
N4 Pt2 S1 104.2(3)
C1 S1 Pt1 100.8(3)
C1 S1 Pt2 104.0(4)
Pt1 S1 Pt2 121.72(11)
C2 N1 C6 118.3(9)
C2 N1 Pt1 128.5(7)
C6 N1 Pt1 113.2(7)
C7 N2 C11 122.3(8)
C7 N2 Pt1 119.1(6)
C11 N2 Pt1 118.5(7)
C16 N3 C12 119.2(9)
C16 N3 Pt1 128.1(7)
C12 N3 Pt1 112.7(7)
C17 N4 C21 118.2(10)
C17 N4 Pt2 128.5(8)
C21 N4 Pt2 113.2(7)
C22 N5 C26 122.1(11)
C22 N5 Pt2 119.6(8)
C26 N5 Pt2 117.7(10)
C31 N6 C27 121.7(11)
C31 N6 Pt2 127.6(8)
C27 N6 Pt2 110.6(9)
S1 C1 H1A 109.5
S1 C1 H2A 109.5
H1A C1 H2A 109.5
S1 C1 H3A 109.5
H1A C1 H3A 109.5
H2A C1 H3A 109.5
N1 C2 C3 123.1(10)
N1 C2 H2 118.4
C3 C2 H2 118.4
C4 C3 C2 117.7(12)
C4 C3 H3 121.1
C2 C3 H3 121.1
C3 C4 C5 120.9(11)
C3 C4 H4 119.6
C5 C4 H4 119.6
C6 C5 C4 118.1(10)
C6 C5 H5 120.9
C4 C5 H5 120.9
C5 C6 N1 121.9(10)
C5 C6 C7 124.1(9)
N1 C6 C7 114.0(9)
N2 C7 C8 119.4(10)
N2 C7 C6 113.4(8)
C8 C7 C6 127.2(10)
C7 C8 C9 119.5(12)
C7 C8 H8 120.3
C9 C8 H8 120.3
C10 C9 C8 119.8(11)
C10 C9 H9 120.1
C8 C9 H9 120.1
C9 C10 C11 118.6(12)
C9 C10 H10 120.7
C11 C10 H10 120.7
N2 C11 C10 120.5(11)
N2 C11 C12 112.3(8)
C10 C11 C12 127.2(11)
N3 C12 C13 120.3(10)
N3 C12 C11 115.4(9)
C13 C12 C11 124.3(10)
C14 C13 C12 121.4(11)
C14 C13 H13 119.3
C12 C13 H13 119.3
C13 C14 C15 118.0(11)
C13 C14 H14 121.0
C15 C14 H14 121.0
C14 C15 C16 119.2(12)
C14 C15 H15 120.4
C16 C15 H15 120.4
N3 C16 C15 122.0(10)
N3 C16 H16 119.0
C15 C16 H16 119.0
N4 C17 C18 122.3(12)
N4 C17 H17 118.9
C18 C17 H17 118.9
C19 C18 C17 116.5(13)
C19 C18 H18 121.8
C17 C18 H18 121.8
C20 C19 C18 121.4(14)
C20 C19 H19 119.3
C18 C19 H19 119.3
C19 C20 C21 120.5(14)
C19 C20 H20 119.8
C21 C20 H20 119.8
C20 C21 N4 120.8(12)
C20 C21 C22 124.6(13)
N4 C21 C22 114.6(11)
N5 C22 C23 121.7(13)
N5 C22 C21 112.3(10)
C23 C22 C21 125.8(14)
C24 C23 C22 116.5(16)
C24 C23 H23 121.8
C22 C23 H23 121.8
C23 C24 C25 122.2(14)
C23 C24 H24 118.9
C25 C24 H24 118.9
C26 C25 C24 117.1(15)
C26 C25 H25 121.4
C24 C25 H25 121.4
N5 C26 C25 120.2(16)
N5 C26 C27 112.0(11)
C25 C26 C27 127.5(14)
C28 C27 N6 118.9(16)
C28 C27 C26 123.6(14)
N6 C27 C26 117.5(10)
C29 C28 C27 120.5(16)
C29 C28 H28 119.8
C27 C28 H28 119.8
C28 C29 C30 121.1(14)
C28 C29 H29 119.5
C30 C29 H29 119.5
C29 C30 C31 118.4(16)
C29 C30 H30 120.8
C31 C30 H30 120.8
N6 C31 C30 119.2(14)
N6 C31 H31 120.4
C30 C31 H31 120.4
O1 Cl1 O2 109.7(6)
O1 Cl1 O4 112.4(8)
O2 Cl1 O4 109.1(7)
O1 Cl1 O3 107.2(7)
O2 Cl1 O3 111.1(7)
O4 Cl1 O3 107.4(6)
O6 Cl2 O8 113.1(11)
O6 Cl2 O7 109.7(9)
O8 Cl2 O7 108.6(8)
O6 Cl2 O5 110.7(13)
O8 Cl2 O5 104.4(8)
O7 Cl2 O5 110.2(9)
O9 Cl3 O11 118.7(13)
O9 Cl3 O10 123.7(13)
O11 Cl3 O10 115.3(13)
O9 Cl3 O12 92.7(12)
O11 Cl3 O12 96.0(13)
O10 Cl3 O12 96.4(12)

loop_
_geom_bond_atom_site_label_1
_geom_bond_atom_site_label_2
_geom_bond_distance
Pt1 N2 1.945(7)
Pt1 N3 2.027(8)
Pt1 N1 2.034(8)
Pt1 S1 2.306(2)
Pt2 N5 1.971(9)
Pt2 N6 2.024(9)
Pt2 N4 2.033(9)
Pt2 S1 2.312(3)
S1 C1 1.822(10)
N1 C2 1.332(13)
N1 C6 1.378(11)
N2 C7 1.315(13)
N2 C11 1.332(13)
N3 C16 1.327(13)
N3 C12 1.363(12)
N4 C17 1.327(13)
N4 C21 1.388(14)
N5 C22 1.317(17)
N5 C26 1.338(15)
N6 C31 1.335(17)
N6 C27 1.397(15)
C1 H1A 0.9600
C1 H2A 0.9600
C1 H3A 0.9600
C2 C3 1.374(16)
C2 H2 0.9300
C3 C4 1.369(17)
C3 H3 0.9300
C4 C5 1.395(17)
C4 H4 0.9300
C5 C6 1.354(14)
C5 H5 0.9300
C6 C7 1.477(14)
C7 C8 1.372(13)
C8 C9 1.374(17)
C8 H8 0.9300
C9 C10 1.365(19)
C9 H9 0.9300
C10 C11 1.365(14)
C10 H10 0.9300
C11 C12 1.488(15)
C12 C13 1.375(15)
C13 C14 1.362(17)
C13 H13 0.9300
C14 C15 1.388(17)
C14 H14 0.9300
C15 C16 1.391(16)
C15 H15 0.9300
C16 H16 0.9300
C17 C18 1.428(16)
C17 H17 0.9300
C18 C19 1.38(2)
C18 H18 0.9300
C19 C20 1.34(2)
C19 H19 0.9300
C20 C21 1.365(19)
C20 H20 0.9300
C21 C22 1.481(17)
C22 C23 1.366(18)
C23 C24 1.37(2)
C23 H23 0.9300
C24 C25 1.40(2)
C24 H24 0.9300
C25 C26 1.356(19)
C25 H25 0.9300
C26 C27 1.47(2)
C27 C28 1.37(2)
C28 C29 1.34(3)
C28 H28 0.9300
C29 C30 1.39(2)
C29 H29 0.9300
C30 C31 1.414(16)
C30 H30 0.9300
C31 H31 0.9300
Cl1 O1 1.393(10)
Cl1 O2 1.412(10)
Cl1 O4 1.420(10)
Cl1 O3 1.432(10)
Cl2 O6 1.304(12)
Cl2 O8 1.399(12)
Cl2 O7 1.408(12)
Cl2 O5 1.411(13)
Cl3 O9 1.289(13)
Cl3 O11 1.305(18)
Cl3 O10 1.37(2)
Cl3 O12 1.62(2)
